data_1001356
loop_
_publ_author_name
'Gasperin, M'

_publ_section_title
;
Synthese et structure de trois niobouranates d'ions monovalents: Tl
Nb~2~ U~2~ O~11.5~, K Nb U O~6~, et Rb Nb U O~6~
;
_journal_coden_ASTM JSSCBI
_journal_name_full 'Journal of Solid State Chemistry'
_journal_page_first 219
_journal_page_last 224
_journal_paper_doi 10.1016/0022-4596(87)90357-4
_journal_volume 67
_journal_year 1987
_chemical_formula_structural 'K Nb U O6'
_chemical_formula_sum 'K Nb O6 U'
_chemical_name_systematic 'Potassium niobium uranium oxide'
_space_group_IT_number 61
_symmetry_cell_setting orthorhombic
_symmetry_Int_Tables_number 61
_symmetry_space_group_name_Hall '-P 2bc 2ac'
_symmetry_space_group_name_H-M 'P c a b'
_cell_angle_alpha 90
_cell_angle_beta 90
_cell_angle_gamma 90
_cell_formula_units_Z 8
_cell_length_a 7.579(2)
_cell_length_b 11.321(4)
_cell_length_c 15.259(5)
_cell_volume 1309.3
_exptl_crystal_density_meas 4.73
_refine_ls_R_factor_all 0.082
_cod_database_code 1001356

loop_
_symmetry_equiv_pos_as_xyz
x,y,z
1/2+x,-y,1/2-z
-x,1/2-y,1/2+z
1/2-x,1/2+y,-z
-x,-y,-z
1/2-x,y,1/2+z
x,1/2+y,1/2-z
1/2+x,1/2-y,z

loop_
_atom_site_label
_atom_site_type_symbol
_atom_site_symmetry_multiplicity
_atom_site_Wyckoff_symbol
_atom_site_fract_x
_atom_site_fract_y
_atom_site_fract_z
_atom_site_occupancy
_atom_site_attached_hydrogens
_atom_site_calc_flag
U1 U6+ 8 c 0.1248(2) 0.0228(1) 0.2593(1) 1. 0 d
Nb1 Nb5+ 8 c 0.3857(4) 0.7499(2) 0.1453(2) 1. 0 d
K1 K1+ 8 c 0.3651(38) 0.2494(12) 0.0912(11) 0.64 0 d
K2 K1+ 8 c 0.3625(34) 0.0742(18) 0.0200(17) 0.36 0 d
O1 O2- 8 c 0.6287(29) 0.0564(15) 0.1422(12) 1. 0 d
O2 O2- 8 c 0.1240(33) 0.1047(17) 0.1614(12) 1. 0 d
O3 O2- 8 c 0.1228(28) 0.7068(13) 0.1630(13) 1. 0 d
O4 O2- 8 c 0.3370(29) 0.9032(19) 0.2020(19) 1. 0 d
O5 O2- 8 c 0.9148(24) 0.8977(18) 0.2074(21) 1. 0 d
O6 O2- 8 c 0.3645(174) 0.7421(23) 0.0340(16) 1. 0 d

loop_
_atom_type_symbol
_atom_type_oxidation_number
U6+ 6.000
Nb5+ 5.000
K1+ 1.000
O2- -2.000
